data_7213625
loop_
_publ_author_name
'Ma, Ying-Zhao'
'Zhang, Li-Min'
'Peng, Guo'
'Zhao, Chong-Jian'
'Dong, Ruo-Ting'
'Yang, Cheng-Feng'
'Deng, Hong'

_publ_section_title
;
 A series of three-dimensional 3d--4f cyanide heterometallic coordination
 polymers: synthesis, crystal structure, photoluminescent and magnetic
 properties
;
_journal_issue 4
_journal_name_full CrystEngComm
_journal_page_first 667
_journal_paper_doi 10.1039/c3ce42025f
_journal_volume 16
_journal_year 2014
_chemical_formula_moiety 'C87 H64 Cu9 N19 O36 Tb6, 2(H2 O)'
_chemical_formula_sum 'C87 H68 Cu9 N19 O38 Tb6'
_chemical_formula_weight 3513.14
_chemical_name_systematic
; 
 ? 
;
_space_group_IT_number 2
_symmetry_cell_setting triclinic
_symmetry_space_group_name_Hall '-P 1'
_symmetry_space_group_name_H-M 'P -1'
_atom_sites_solution_hydrogens geom
_atom_sites_solution_primary direct
_atom_sites_solution_secondary difmap
_audit_creation_method SHELXL-97
_cell_angle_alpha 108.9560(10)
_cell_angle_beta 95.6490(10)
_cell_angle_gamma 97.9160(10)
_cell_formula_units_Z 1
_cell_length_a 11.7096(9)
_cell_length_b 12.7197(10)
_cell_length_c 18.5102(15)
_cell_measurement_reflns_used 9216
_cell_measurement_temperature 296(2)
_cell_measurement_theta_max 25.40
_cell_measurement_theta_min 1.72
_cell_volume 2552.3(3)
_computing_cell_refinement 'Apex2 (Bruker, 2005)'
_computing_data_collection 'Apex2 (Bruker, 2005)'
_computing_data_reduction 'Apex2 (Bruker, 2005)'
_computing_molecular_graphics 'SHELXTL 6.12'
_computing_publication_material 'SHELXTL 6.12'
_computing_structure_refinement 'SHELXTL 6.12'
_computing_structure_solution 'SHELXTL 6.12 (Bruker, 2000-2003)'
_diffrn_ambient_temperature 296(2)
_diffrn_measured_fraction_theta_full 0.981
_diffrn_measured_fraction_theta_max 0.981
_diffrn_measurement_device_type 'Bruker AXS SMART APEX CCD diffractometer'
_diffrn_measurement_method '\w scans'
_diffrn_radiation_monochromator graphite
_diffrn_radiation_source 'fine-focus sealed tube'
_diffrn_radiation_type MoK\a
_diffrn_radiation_wavelength 0.71073
_diffrn_reflns_av_R_equivalents 0.0221
_diffrn_reflns_av_sigmaI/netI 0.0442
_diffrn_reflns_limit_h_max 10
_diffrn_reflns_limit_h_min -14
_diffrn_reflns_limit_k_max 15
_diffrn_reflns_limit_k_min -14
_diffrn_reflns_limit_l_max 20
_diffrn_reflns_limit_l_min -22
_diffrn_reflns_number 13438
_diffrn_reflns_theta_full 25.40
_diffrn_reflns_theta_max 25.40
_diffrn_reflns_theta_min 1.72
_exptl_absorpt_coefficient_mu 6.021
_exptl_absorpt_correction_T_max 0.300
_exptl_absorpt_correction_T_min 0.245
_exptl_absorpt_correction_type multi-scan
_exptl_absorpt_process_details 'Apex2 (Bruker, 2005)'
_exptl_crystal_colour yellow
_exptl_crystal_density_diffrn 2.286
_exptl_crystal_density_method 'not measured'
_exptl_crystal_description block
_exptl_crystal_F_000 1678
_exptl_crystal_size_max 0.3
_exptl_crystal_size_mid 0.2
_exptl_crystal_size_min 0.2
_refine_diff_density_max 1.611
_refine_diff_density_min -1.179
_refine_diff_density_rms 0.139
_refine_ls_extinction_coef 0.00041(5)
_refine_ls_extinction_expression Fc^*^=kFc[1+0.001xFc^2^\l^3^/sin(2\q)]^-1/4^
_refine_ls_extinction_method SHELXL
_refine_ls_goodness_of_fit_ref 1.050
_refine_ls_hydrogen_treatment mixed
_refine_ls_matrix_type full
_refine_ls_number_parameters 721
_refine_ls_number_reflns 9216
_refine_ls_number_restraints 6
_refine_ls_restrained_S_all 1.053
_refine_ls_R_factor_all 0.0414
_refine_ls_R_factor_gt 0.0320
_refine_ls_shift/su_max 0.017
_refine_ls_shift/su_mean 0.000
_refine_ls_structure_factor_coef Fsqd
_refine_ls_weighting_details 'calc w=1/[\s^2^(Fo^2^)+(0.0292P)^2^+3.6165P] where P=(Fo^2^+2Fc^2^)/3'
_refine_ls_weighting_scheme calc
_refine_ls_wR_factor_gt 0.0720
_refine_ls_wR_factor_ref 0.0767
_reflns_number_gt 7656
_reflns_number_total 9216
_reflns_threshold_expression >2sigma(I)
_cod_data_source_file c3ce42025f.txt
_cod_data_source_block IV-A
_cod_database_code 7213625

loop_
_symmetry_equiv_pos_as_xyz
'x, y, z'
'-x, -y, -z'

loop_
_atom_site_label
_atom_site_type_symbol
_atom_site_fract_x
_atom_site_fract_y
_atom_site_fract_z
_atom_site_U_iso_or_equiv
_atom_site_adp_type
_atom_site_occupancy
_atom_site_symmetry_multiplicity
_atom_site_calc_flag
_atom_site_refinement_flags
C1 C 0.1914(5) -0.2007(5) 1.0101(3) 0.0298(13) Uani 1 1 d U
C2 C -0.1151(5) 0.6009(6) 0.0334(3) 0.0320(14) Uani 1 1 d U
C3 C -0.0089(6) -0.0400(5) 0.0097(3) 0.0412(16) Uani 0.50 1 d P
C4 C 0.4818(9) 0.7504(8) 0.9753(4) 0.073(3) Uani 1 1 d U
C5 C 0.2926(6) 0.1755(5) 0.1357(3) 0.0355(16) Uani 1 1 d .
H5 H 0.2519 0.2070 0.1046 0.043 Uiso 1 1 calc R
C6 C 0.3481(6) 0.2457(5) 0.2080(3) 0.0301(14) Uani 1 1 d .
H6 H 0.3450 0.3224 0.2250 0.036 Uiso 1 1 calc R
C7 C 0.4088(5) 0.1995(5) 0.2553(3) 0.0239(13) Uani 1 1 d .
C8 C 0.4146(6) 0.0871(5) 0.2265(3) 0.0320(15) Uani 1 1 d .
H8 H 0.4579 0.0545 0.2554 0.038 Uiso 1 1 calc R
C9 C 0.3553(6) 0.0231(5) 0.1541(4) 0.0366(16) Uani 1 1 d .
H9 H 0.3576 -0.0537 0.1360 0.044 Uiso 1 1 calc R
C10 C 0.4622(5) 0.2689(5) 0.3375(3) 0.0216(12) Uani 1 1 d .
C11 C 0.2535(6) 0.0392(5) 0.8786(3) 0.0348(16) Uani 1 1 d .
H11 H 0.2504 0.1091 0.9146 0.042 Uiso 1 1 calc R
C12 C 0.2719(6) 0.0332(5) 0.8051(3) 0.0327(15) Uani 1 1 d .
H12 H 0.2832 0.0988 0.7928 0.039 Uiso 1 1 calc R
C13 C 0.2735(5) -0.0691(5) 0.7500(3) 0.0253(13) Uani 1 1 d .
C14 C 0.2598(6) -0.1619(5) 0.7721(3) 0.0345(15) Uani 1 1 d .
H14 H 0.2618 -0.2326 0.7367 0.041 Uiso 1 1 calc R
C15 C 0.2429(6) -0.1511(5) 0.8472(3) 0.0369(16) Uani 1 1 d .
H15 H 0.2334 -0.2155 0.8610 0.044 Uiso 1 1 calc R
C16 C 0.2935(5) -0.0794(5) 0.6691(3) 0.0247(13) Uani 1 1 d .
C17 C -0.0069(6) 0.5794(6) 0.2092(4) 0.0437(18) Uani 1 1 d .
H17 H -0.0377 0.6398 0.2025 0.052 Uiso 1 1 calc R
C18 C 0.0571(6) 0.5947(5) 0.2799(4) 0.0373(16) Uani 1 1 d .
H18 H 0.0669 0.6638 0.3198 0.045 Uiso 1 1 calc R
C19 C 0.1057(5) 0.5090(5) 0.2914(3) 0.0223(12) Uani 1 1 d .
C20 C 0.0861(6) 0.4085(5) 0.2314(3) 0.0351(15) Uani 1 1 d .
H20 H 0.1170 0.3476 0.2372 0.042 Uiso 1 1 calc R
C21 C 0.0203(6) 0.3973(6) 0.1622(4) 0.0418(18) Uani 1 1 d .
H21 H 0.0078 0.3281 0.1222 0.050 Uiso 1 1 calc R
C22 C 0.1778(5) 0.5243(5) 0.3674(3) 0.0216(13) Uani 1 1 d .
C23 C 0.1109(7) -0.1147(5) 0.2112(4) 0.0438(19) Uani 1 1 d .
H23 H 0.1124 -0.1915 0.1900 0.053 Uiso 1 1 calc R
C24 C 0.1709(6) -0.0562(5) 0.2846(3) 0.0375(16) Uani 1 1 d .
H24 H 0.2115 -0.0928 0.3119 0.045 Uiso 1 1 calc R
C25 C 0.1695(5) 0.0580(5) 0.3169(3) 0.0247(13) Uani 1 1 d .
C26 C 0.1069(5) 0.1078(5) 0.2744(3) 0.0304(14) Uani 1 1 d .
H26 H 0.1034 0.1842 0.2944 0.036 Uiso 1 1 calc R
C27 C 0.0496(6) 0.0420(5) 0.2017(4) 0.0389(17) Uani 1 1 d .
H27 H 0.0073 0.0764 0.1736 0.047 Uiso 1 1 calc R
C28 C 0.2411(5) 0.1267(5) 0.3944(3) 0.0238(13) Uani 1 1 d .
C29 C 0.3230(7) 0.4002(6) 0.8457(4) 0.0465(19) Uani 1 1 d .
H29 H 0.3091 0.3628 0.8804 0.056 Uiso 1 1 calc R
C30 C 0.3127(6) 0.3361(5) 0.7688(3) 0.0373(16) Uani 1 1 d .
H30 H 0.2908 0.2579 0.7524 0.045 Uiso 1 1 calc R
C31 C 0.3351(5) 0.3891(5) 0.7169(3) 0.0249(13) Uani 1 1 d .
C32 C 0.3635(7) 0.5054(5) 0.7437(3) 0.0443(19) Uani 1 1 d .
H32 H 0.3764 0.5444 0.7097 0.053 Uiso 1 1 calc R
C33 C 0.3724(8) 0.5626(6) 0.8219(4) 0.056(2) Uani 1 1 d .
H33 H 0.3941 0.6409 0.8398 0.067 Uiso 1 1 calc R
C34 C 0.3370(5) 0.3228(5) 0.6325(3) 0.0208(12) Uani 1 1 d .
C35 C 0.5575(7) 0.2565(6) 0.8627(4) 0.0455(19) Uani 1 1 d .
H35 H 0.5245 0.2094 0.8874 0.055 Uiso 1 1 calc R
C36 C 0.5527(7) 0.2136(6) 0.7840(3) 0.0431(19) Uani 1 1 d .
H36 H 0.5182 0.1388 0.7568 0.052 Uiso 1 1 calc R
C37 C 0.5990(5) 0.2815(5) 0.7452(3) 0.0237(13) Uani 1 1 d .
C38 C 0.6463(6) 0.3909(6) 0.7883(3) 0.0431(18) Uani 1 1 d .
H38 H 0.6763 0.4404 0.7645 0.052 Uiso 1 1 calc R
C39 C 0.6496(7) 0.4282(6) 0.8681(4) 0.050(2) Uani 1 1 d .
H39 H 0.6832 0.5028 0.8968 0.060 Uiso 1 1 calc R
C40 C 0.5886(5) 0.2332(5) 0.6579(3) 0.0215(12) Uani 1 1 d .
C41 C 0.1493(5) -0.0966(5) 0.5042(3) 0.0291(14) Uani 1 1 d .
C42 C 0.0358(6) -0.1745(6) 0.4904(5) 0.055(2) Uani 1 1 d .
H42A H 0.0172 -0.1795 0.5387 0.082 Uiso 1 1 calc R
H42B H 0.0414 -0.2481 0.4563 0.082 Uiso 1 1 calc R
H42C H -0.0245 -0.1460 0.4674 0.082 Uiso 1 1 calc R
C43 C 0.1789(5) 0.5274(5) 0.5545(3) 0.0273(14) Uani 1 1 d .
C44 C 0.0935(6) 0.5847(6) 0.6015(4) 0.050(2) Uani 1 1 d .
H44A H 0.0160 0.5560 0.5733 0.074 Uiso 1 1 calc R
H44B H 0.1120 0.6647 0.6121 0.074 Uiso 1 1 calc R
H44C H 0.0978 0.5701 0.6494 0.074 Uiso 1 1 calc R
Cu1 Cu 0.21699(9) -0.04834(8) 1.00682(4) 0.0484(3) Uani 1 1 d .
Cu2 Cu -0.12699(8) 0.45612(7) 0.04080(5) 0.0440(2) Uani 1 1 d .
Cu3 Cu -0.02280(9) -0.15509(7) 0.05335(5) 0.0476(2) Uani 1 1 d .
Cu4 Cu 0.37834(10) 0.60202(10) 0.98288(5) 0.0642(3) Uani 1 1 d .
Cu5 Cu 0.5000 1.0000 1.0000 0.0750(5) Uani 1 2 d SU
Tb1 Tb 0.34621(2) -0.26771(2) 0.509451(14) 0.01592(8) Uani 1 1 d .
Tb2 Tb 0.37023(2) 0.04845(2) 0.542128(14) 0.01835(8) Uani 1 1 d .
Tb3 Tb 0.34547(2) 0.41763(2) 0.474164(14) 0.01724(8) Uani 1 1 d .
N1 N 0.1780(5) -0.2978(5) 0.9971(3) 0.0479(15) Uani 1 1 d U
N2 N -0.0931(6) 0.6935(5) 0.0378(3) 0.0485(16) Uani 1 1 d U
N3 N -0.0089(6) -0.0400(5) 0.0097(3) 0.0412(16) Uani 0.50 1 d P
N4 N 0.4911(7) 0.8368(8) 0.9827(4) 0.082(3) Uani 1 1 d U
N5 N 0.2943(5) 0.0653(4) 0.1079(3) 0.0304(12) Uani 1 1 d .
N6 N 0.2400(5) -0.0515(4) 0.9001(3) 0.0309(12) Uani 1 1 d .
N7 N -0.0261(5) 0.4821(5) 0.1504(3) 0.0391(14) Uani 1 1 d .
N8 N 0.0510(5) -0.0676(4) 0.1692(3) 0.0353(13) Uani 1 1 d .
N9 N 0.3515(5) 0.5117(5) 0.8734(3) 0.0430(15) Uani 1 1 d .
N10 N 0.6063(5) 0.3608(5) 0.9050(3) 0.0392(14) Uani 1 1 d .
O1 O 0.4443(4) 0.3675(3) 0.3635(2) 0.0266(9) Uani 1 1 d .
O2 O 0.5163(4) 0.2194(3) 0.3743(2) 0.0297(10) Uani 1 1 d .
O3 O 0.3436(4) 0.0061(3) 0.6584(2) 0.0322(10) Uani 1 1 d .
O4 O 0.2598(4) -0.1755(3) 0.6184(2) 0.0296(10) Uani 1 1 d .
O5 O 0.1819(3) 0.6156(3) 0.4218(2) 0.0285(9) Uani 1 1 d .
O6 O 0.2301(4) 0.4468(3) 0.3707(2) 0.0323(10) Uani 1 1 d .
O7 O 0.2825(4) 0.0749(3) 0.4337(2) 0.0322(10) Uani 1 1 d .
O8 O 0.2570(4) 0.2322(3) 0.4117(2) 0.0309(10) Uani 1 1 d .
O9 O 0.3320(4) 0.2203(3) 0.6153(2) 0.0332(10) Uani 1 1 d .
O10 O 0.3475(4) 0.3782(3) 0.5886(2) 0.0291(10) Uani 1 1 d .
O11 O 0.5500(4) 0.1291(3) 0.6282(2) 0.0270(9) Uani 1 1 d .
O12 O 0.6171(4) 0.2988(3) 0.6228(2) 0.0271(9) Uani 1 1 d .
O13 O 0.2401(3) -0.1349(3) 0.4786(2) 0.0239(9) Uani 1 1 d .
O14 O 0.1600(4) 0.0054(3) 0.5420(2) 0.0346(10) Uani 1 1 d .
O15 O 0.1530(3) 0.4260(3) 0.5133(2) 0.0355(11) Uani 1 1 d .
O16 O 0.2808(3) 0.5836(3) 0.5581(2) 0.0215(8) Uani 1 1 d .
O17 O 0.4796(3) -0.0977(3) 0.52820(19) 0.0178(8) Uani 1 1 d D
H17A H 0.5054 -0.0803 0.5742 0.021 Uiso 1 1 d RD
O18 O 0.4584(3) 0.5880(3) 0.47453(19) 0.0169(8) Uani 1 1 d D
H18A H 0.4607 0.5810 0.4292 0.020 Uiso 1 1 d RD
O19W O 0.0931(10) 0.1348(11) 0.6833(6) 0.224(6) Uani 1 1 d .
H19A H 0.0252 0.1405 0.6949 0.269 Uiso 1 1 d R
H19B H 0.0854 0.0940 0.6360 0.269 Uiso 1 1 d R

loop_
_atom_site_aniso_label
_atom_site_aniso_U_11
_atom_site_aniso_U_22
_atom_site_aniso_U_33
_atom_site_aniso_U_23
_atom_site_aniso_U_13
_atom_site_aniso_U_12
C1 0.034(4) 0.039(2) 0.017(3) 0.012(3) 0.002(3) 0.008(3)
C2 0.026(3) 0.043(3) 0.023(3) 0.010(3) -0.004(3) 0.003(3)
C3 0.048(4) 0.041(4) 0.027(3) 0.004(3) -0.005(3) 0.011(3)
C4 0.101(8) 0.068(6) 0.022(4) 0.008(4) 0.002(4) -0.051(6)
C5 0.042(4) 0.041(4) 0.026(3) 0.018(3) -0.004(3) 0.009(3)
C6 0.045(4) 0.025(3) 0.022(3) 0.012(3) 0.000(3) 0.006(3)
C7 0.027(3) 0.023(3) 0.020(3) 0.005(2) 0.005(2) 0.004(2)
C8 0.041(4) 0.026(3) 0.025(3) 0.003(3) -0.003(3) 0.011(3)
C9 0.051(4) 0.021(3) 0.033(4) 0.002(3) 0.003(3) 0.010(3)
C10 0.027(3) 0.021(3) 0.019(3) 0.008(2) 0.006(2) 0.006(2)
C11 0.050(4) 0.025(3) 0.027(3) 0.004(3) 0.011(3) 0.004(3)
C12 0.048(4) 0.026(3) 0.029(3) 0.013(3) 0.012(3) 0.008(3)
C13 0.030(3) 0.032(3) 0.015(3) 0.006(2) 0.008(2) 0.009(3)
C14 0.054(4) 0.026(3) 0.024(3) 0.007(3) 0.010(3) 0.008(3)
C15 0.055(5) 0.031(4) 0.026(3) 0.012(3) 0.010(3) 0.004(3)
C16 0.027(3) 0.029(3) 0.022(3) 0.011(3) 0.006(3) 0.015(3)
C17 0.055(5) 0.035(4) 0.037(4) 0.013(3) -0.015(3) 0.010(3)
C18 0.044(4) 0.032(4) 0.029(3) 0.008(3) -0.012(3) 0.004(3)
C19 0.024(3) 0.022(3) 0.021(3) 0.008(2) -0.001(2) 0.003(2)
C20 0.048(4) 0.026(3) 0.031(3) 0.010(3) 0.000(3) 0.009(3)
C21 0.059(5) 0.033(4) 0.023(3) 0.001(3) -0.008(3) 0.003(3)
C22 0.021(3) 0.023(3) 0.022(3) 0.014(3) 0.000(2) -0.003(2)
C23 0.072(5) 0.019(3) 0.028(4) -0.001(3) -0.004(4) -0.001(3)
C24 0.053(4) 0.022(3) 0.031(3) 0.005(3) -0.007(3) 0.003(3)
C25 0.031(3) 0.020(3) 0.020(3) 0.008(2) -0.001(3) -0.004(2)
C26 0.040(4) 0.019(3) 0.029(3) 0.008(3) -0.007(3) 0.006(3)
C27 0.043(4) 0.036(4) 0.034(4) 0.013(3) -0.012(3) 0.005(3)
C28 0.023(3) 0.023(3) 0.022(3) 0.005(3) 0.003(2) 0.001(2)
C29 0.066(5) 0.054(5) 0.021(3) 0.016(3) 0.007(3) 0.008(4)
C30 0.056(5) 0.031(4) 0.029(3) 0.012(3) 0.016(3) 0.010(3)
C31 0.033(3) 0.024(3) 0.019(3) 0.007(2) 0.006(3) 0.009(3)
C32 0.080(6) 0.026(4) 0.023(3) 0.003(3) 0.013(4) 0.006(3)
C33 0.099(7) 0.039(4) 0.027(4) 0.003(3) 0.009(4) 0.020(4)
C34 0.022(3) 0.021(3) 0.019(3) 0.006(2) 0.003(2) 0.005(2)
C35 0.075(6) 0.044(4) 0.021(3) 0.014(3) 0.010(3) 0.014(4)
C36 0.084(6) 0.028(4) 0.021(3) 0.011(3) 0.014(3) 0.014(4)
C37 0.030(3) 0.024(3) 0.014(3) 0.002(2) -0.001(2) 0.005(2)
C38 0.053(5) 0.043(4) 0.023(3) 0.003(3) 0.005(3) -0.005(3)
C39 0.052(5) 0.049(5) 0.033(4) -0.001(3) 0.000(4) -0.008(4)
C40 0.025(3) 0.021(3) 0.018(3) 0.006(2) 0.001(2) 0.007(2)
C41 0.031(4) 0.023(3) 0.037(4) 0.013(3) 0.003(3) 0.008(3)
C42 0.034(4) 0.041(4) 0.078(6) 0.008(4) 0.009(4) 0.005(3)
C43 0.026(3) 0.029(3) 0.034(3) 0.018(3) 0.011(3) 0.008(3)
C44 0.033(4) 0.050(5) 0.059(5) 0.004(4) 0.029(4) 0.005(3)
Cu1 0.0761(7) 0.0444(5) 0.0162(4) 0.0036(4) 0.0009(4) 0.0036(5)
Cu2 0.0521(6) 0.0404(5) 0.0374(5) 0.0147(4) -0.0056(4) 0.0065(4)
Cu3 0.0614(6) 0.0362(5) 0.0332(5) 0.0040(4) -0.0078(4) -0.0006(4)
Cu4 0.0738(7) 0.0845(8) 0.0174(4) -0.0007(5) 0.0062(4) 0.0042(6)
Cu5 0.0737(11) 0.0913(12) 0.0495(9) 0.0245(8) 0.0045(8) -0.0168(9)
Tb1 0.02152(15) 0.01225(13) 0.01322(13) 0.00356(10) 0.00149(10) 0.00334(10)
Tb2 0.02602(16) 0.01352(14) 0.01558(14) 0.00440(11) 0.00387(11) 0.00475(11)
Tb3 0.02066(15) 0.01328(14) 0.01626(14) 0.00419(10) 0.00025(11) 0.00210(10)
N1 0.057(4) 0.042(3) 0.045(3) 0.016(3) 0.001(3) 0.011(3)
N2 0.058(4) 0.043(3) 0.038(3) 0.009(3) 0.001(3) 0.003(3)
N3 0.048(4) 0.041(4) 0.027(3) 0.004(3) -0.005(3) 0.011(3)
N4 0.070(6) 0.126(6) 0.040(4) 0.027(5) 0.009(4) -0.021(6)
N5 0.040(3) 0.027(3) 0.022(3) 0.006(2) 0.003(2) 0.003(2)
N6 0.043(3) 0.034(3) 0.013(2) 0.006(2) 0.002(2) 0.005(2)
N7 0.050(4) 0.033(3) 0.030(3) 0.012(3) -0.016(3) 0.007(3)
N8 0.049(4) 0.028(3) 0.022(3) 0.006(2) -0.002(2) -0.003(3)
N9 0.058(4) 0.043(4) 0.024(3) 0.002(3) 0.012(3) 0.018(3)
N10 0.042(3) 0.050(4) 0.020(3) 0.006(3) 0.002(2) 0.011(3)
O1 0.038(2) 0.021(2) 0.021(2) 0.0047(17) 0.0074(18) 0.0083(18)
O2 0.040(3) 0.023(2) 0.021(2) 0.0060(18) -0.0093(19) 0.0025(19)
O3 0.047(3) 0.029(2) 0.024(2) 0.0119(19) 0.014(2) 0.003(2)
O4 0.041(3) 0.026(2) 0.022(2) 0.0033(18) 0.0152(19) 0.0112(19)
O5 0.030(2) 0.026(2) 0.024(2) 0.0049(18) -0.0017(18) 0.0011(18)
O6 0.036(3) 0.035(2) 0.028(2) 0.011(2) -0.0048(19) 0.014(2)
O7 0.046(3) 0.032(2) 0.020(2) 0.0099(19) -0.0040(19) 0.013(2)
O8 0.042(3) 0.014(2) 0.028(2) 0.0006(17) -0.002(2) -0.0017(18)
O9 0.054(3) 0.018(2) 0.028(2) 0.0038(18) 0.010(2) 0.0157(19)
O10 0.041(3) 0.032(2) 0.017(2) 0.0132(18) 0.0017(18) 0.0037(19)
O11 0.039(3) 0.021(2) 0.018(2) 0.0057(17) 0.0018(18) 0.0040(18)
O12 0.040(3) 0.023(2) 0.019(2) 0.0085(17) 0.0070(18) 0.0053(18)
O13 0.026(2) 0.020(2) 0.028(2) 0.0102(17) 0.0049(18) 0.0061(17)
O14 0.032(2) 0.023(2) 0.047(3) 0.006(2) 0.011(2) 0.0106(18)
O15 0.025(2) 0.024(2) 0.053(3) 0.010(2) 0.006(2) -0.0006(18)
O16 0.019(2) 0.023(2) 0.022(2) 0.0071(17) 0.0064(16) 0.0025(16)
O17 0.025(2) 0.0153(18) 0.0127(18) 0.0037(15) 0.0035(16) 0.0050(15)
O18 0.026(2) 0.0150(18) 0.0107(17) 0.0052(15) 0.0015(15) 0.0049(15)
O19W 0.185(12) 0.286(16) 0.163(10) 0.027(10) 0.077(9) 0.002(11)

loop_
_atom_type_symbol
_atom_type_description
_atom_type_scat_dispersion_real
_atom_type_scat_dispersion_imag
_atom_type_scat_source
C C 0.0033 0.0016 'International Tables Vol C Tables 4.2.6.8 and 6.1.1.4'
H H 0.0000 0.0000 'International Tables Vol C Tables 4.2.6.8 and 6.1.1.4'
Cu Cu 0.3201 1.2651 'International Tables Vol C Tables 4.2.6.8 and 6.1.1.4'
Tb Tb -0.1723 4.1537 'International Tables Vol C Tables 4.2.6.8 and 6.1.1.4'
N N 0.0061 0.0033 'International Tables Vol C Tables 4.2.6.8 and 6.1.1.4'
O O 0.0106 0.0060 'International Tables Vol C Tables 4.2.6.8 and 6.1.1.4'

loop_
_geom_angle_atom_site_label_1
_geom_angle_atom_site_label_2
_geom_angle_atom_site_label_3
_geom_angle
_geom_angle_site_symmetry_1
_geom_angle_site_symmetry_3
N1 C1 Cu1 166.8(5) . .
N2 C2 Cu2 169.3(6) . .
N3 C3 C3 0.0(8) 2 2
N3 C3 Cu3 171.9(8) 2 .
C3 C3 Cu3 171.9(8) 2 .
N4 C4 Cu4 148.5(11) . .
N5 C5 C6 123.5(6) . .
N5 C5 H5 118.3 . .
C6 C5 H5 118.3 . .
C5 C6 C7 118.8(6) . .
C5 C6 H6 120.6 . .
C7 C6 H6 120.6 . .
C8 C7 C6 118.3(5) . .
C8 C7 C10 120.1(5) . .
C6 C7 C10 121.6(5) . .
C7 C8 C9 119.0(6) . .
C7 C8 H8 120.5 . .
C9 C8 H8 120.5 . .
N5 C9 C8 123.8(6) . .
N5 C9 H9 118.1 . .
C8 C9 H9 118.1 . .
O1 C10 O2 126.1(5) . .
O1 C10 C7 117.7(5) . .
O2 C10 C7 116.1(5) . .
N6 C11 C12 122.5(6) . .
N6 C11 H11 118.8 . .
C12 C11 H11 118.8 . .
C13 C12 C11 120.3(6) . .
C13 C12 H12 119.9 . .
C11 C12 H12 119.9 . .
C14 C13 C12 117.2(5) . .
C14 C13 C16 120.8(5) . .
C12 C13 C16 122.0(5) . .
C13 C14 C15 120.3(6) . .
C13 C14 H14 119.9 . .
C15 C14 H14 119.9 . .
N6 C15 C14 122.1(6) . .
N6 C15 H15 118.9 . .
C14 C15 H15 118.9 . .
O3 C16 O4 125.9(5) . .
O3 C16 C13 117.9(5) . .
O4 C16 C13 116.2(5) . .
N7 C17 C18 122.8(6) . .
N7 C17 H17 118.6 . .
C18 C17 H17 118.6 . .
C19 C18 C17 120.3(6) . .
C19 C18 H18 119.9 . .
C17 C18 H18 119.9 . .
C18 C19 C20 117.4(6) . .
C18 C19 C22 121.3(5) . .
C20 C19 C22 121.3(5) . .
C19 C20 C21 119.9(6) . .
C19 C20 H20 120.0 . .
C21 C20 H20 120.0 . .
N7 C21 C20 122.8(6) . .
N7 C21 H21 118.6 . .
C20 C21 H21 118.6 . .
O6 C22 O5 125.4(5) . .
O6 C22 C19 117.5(5) . .
O5 C22 C19 117.0(5) . .
N8 C23 C24 123.7(6) . .
N8 C23 H23 118.2 . .
C24 C23 H23 118.2 . .
C23 C24 C25 118.8(6) . .
C23 C24 H24 120.6 . .
C25 C24 H24 120.6 . .
C26 C25 C24 118.3(5) . .
C26 C25 C28 121.3(5) . .
C24 C25 C28 120.4(5) . .
C25 C26 C27 118.6(6) . .
C25 C26 H26 120.7 . .
C27 C26 H26 120.7 . .
N8 C27 C26 124.1(6) . .
N8 C27 H27 117.9 . .
C26 C27 H27 117.9 . .
O7 C28 O8 125.9(5) . .
O7 C28 C25 117.6(5) . .
O8 C28 C25 116.4(5) . .
N9 C29 C30 124.3(6) . .
N9 C29 H29 117.9 . .
C30 C29 H29 117.9 . .
C31 C30 C29 118.9(6) . .
C31 C30 H30 120.5 . .
C29 C30 H30 120.5 . .
C30 C31 C32 118.4(5) . .
C30 C31 C34 121.6(5) . .
C32 C31 C34 119.9(5) . .
C33 C32 C31 118.6(6) . .
C33 C32 H32 120.7 . .
C31 C32 H32 120.7 . .
N9 C33 C32 123.6(7) . .
N9 C33 H33 118.2 . .
C32 C33 H33 118.2 . .
O9 C34 O10 126.6(5) . .
O9 C34 C31 116.6(5) . .
O10 C34 C31 116.7(5) . .
N10 C35 C36 123.3(6) . .
N10 C35 H35 118.4 . .
C36 C35 H35 118.4 . .
C35 C36 C37 120.0(6) . .
C35 C36 H36 120.0 . .
C37 C36 H36 120.0 . .
C38 C37 C36 117.1(5) . .
C38 C37 C40 124.0(5) . .
C36 C37 C40 118.9(5) . .
C37 C38 C39 119.8(6) . .
C37 C38 H38 120.1 . .
C39 C38 H38 120.1 . .
N10 C39 C38 122.4(6) . .
N10 C39 H39 118.8 . .
C38 C39 H39 118.8 . .
O12 C40 O11 126.5(5) . .
O12 C40 C37 118.2(5) . .
O11 C40 C37 115.3(5) . .
O14 C41 O13 118.5(5) . .
O14 C41 C42 120.9(6) . .
O13 C41 C42 120.5(6) . .
O14 C41 Tb2 59.0(3) . .
O13 C41 Tb2 59.6(3) . .
C42 C41 Tb2 175.2(5) . .
C41 C42 H42A 109.5 . .
C41 C42 H42B 109.5 . .
H42A C42 H42B 109.5 . .
C41 C42 H42C 109.5 . .
H42A C42 H42C 109.5 . .
H42B C42 H42C 109.5 . .
O15 C43 O16 119.8(5) . .
O15 C43 C44 120.7(5) . .
O16 C43 C44 119.5(5) . .
O15 C43 Tb3 59.7(3) . .
O16 C43 Tb3 60.1(3) . .
C44 C43 Tb3 176.5(5) . .
C43 C44 H44A 109.5 . .
C43 C44 H44B 109.5 . .
H44A C44 H44B 109.5 . .
C43 C44 H44C 109.5 . .
H44A C44 H44C 109.5 . .
H44B C44 H44C 109.5 . .
C1 Cu1 N5 112.2(2) . 1_556
C1 Cu1 N6 110.3(2) . .
N5 Cu1 N6 128.4(2) 1_556 .
C2 Cu2 N1 153.4(3) . 2_556
C2 Cu2 N7 104.6(2) . .
N1 Cu2 N7 101.9(2) 2_556 .
C2 Cu2 Cu4 98.01(19) . 2_566
N1 Cu2 Cu4 68.6(2) 2_556 2_566
N7 Cu2 Cu4 120.92(16) . 2_566
C3 Cu3 N2 145.0(3) . 1_545
C3 Cu3 N8 102.5(2) . .
N2 Cu3 N8 111.6(2) 1_545 .
N9 Cu4 N10 159.6(3) . 2_667
N9 Cu4 C4 97.8(3) . .
N10 Cu4 C4 101.0(3) 2_667 .
N9 Cu4 Cu2 80.62(18) . 2_566
N10 Cu4 Cu2 94.08(17) 2_667 2_566
C4 Cu4 Cu2 127.3(3) . 2_566
N4 Cu5 N4 179.998(2) 2_677 .
O5 Tb1 O18 91.69(13) 1_545 1_545
O5 Tb1 O4 101.83(14) 1_545 .
O18 Tb1 O4 137.37(13) 1_545 .
O5 Tb1 O17 139.09(13) 1_545 .
O18 Tb1 O17 104.58(12) 1_545 .
O4 Tb1 O17 91.22(12) . .
O5 Tb1 O2 151.35(13) 1_545 2_656
O18 Tb1 O2 78.53(13) 1_545 2_656
O4 Tb1 O2 70.31(14) . 2_656
O17 Tb1 O2 69.52(12) . 2_656
O5 Tb1 O13 76.64(13) 1_545 .
O18 Tb1 O13 151.12(12) 1_545 .
O4 Tb1 O13 71.42(13) . .
O17 Tb1 O13 71.12(12) . .
O2 Tb1 O13 123.28(13) 2_656 .
O5 Tb1 O16 73.20(13) 1_545 1_545
O18 Tb1 O16 69.37(12) 1_545 1_545
O4 Tb1 O16 76.18(13) . 1_545
O17 Tb1 O16 147.64(12) . 1_545
O2 Tb1 O16 78.15(12) 2_656 1_545
O13 Tb1 O16 129.38(13) . 1_545
O5 Tb1 O12 70.40(13) 1_545 2_656
O18 Tb1 O12 71.24(12) 1_545 2_656
O4 Tb1 O12 151.36(14) . 2_656
O17 Tb1 O12 79.63(12) . 2_656
O2 Tb1 O12 129.15(14) 2_656 2_656
O13 Tb1 O12 79.94(13) . 2_656
O16 Tb1 O12 124.41(12) 1_545 2_656
O5 Tb1 Tb2 114.83(10) 1_545 .
O18 Tb1 Tb2 139.81(8) 1_545 .
O4 Tb1 Tb2 68.74(9) . .
O17 Tb1 Tb2 35.95(9) . .
O2 Tb1 Tb2 88.62(9) 2_656 .
O13 Tb1 Tb2 38.43(9) . .
O16 Tb1 Tb2 144.89(9) 1_545 .
O12 Tb1 Tb2 89.10(9) 2_656 .
O5 Tb1 Tb3 67.92(10) 1_545 1_545
O18 Tb1 Tb3 36.00(8) 1_545 1_545
O4 Tb1 Tb3 114.26(9) . 1_545
O17 Tb1 Tb3 139.92(9) . 1_545
O2 Tb1 Tb3 89.72(9) 2_656 1_545
O13 Tb1 Tb3 144.55(9) . 1_545
O16 Tb1 Tb3 38.11(9) 1_545 1_545
O12 Tb1 Tb3 88.95(9) 2_656 1_545
Tb2 Tb1 Tb3 175.808(9) . 1_545
O9 Tb2 O7 88.54(15) . .
O9 Tb2 O17 149.40(14) . .
O7 Tb2 O17 119.77(13) . .
O9 Tb2 O11 78.49(15) . .
O7 Tb2 O11 134.98(14) . .
O17 Tb2 O11 73.13(13) . .
O9 Tb2 O17 103.68(13) . 2_656
O7 Tb2 O17 71.30(14) . 2_656
O17 Tb2 O17 77.48(13) . 2_656
O11 Tb2 O17 70.37(12) . 2_656
O9 Tb2 O3 81.91(14) . .
O7 Tb2 O3 146.78(15) . .
O17 Tb2 O3 79.54(13) . .
O11 Tb2 O3 74.08(13) . .
O17 Tb2 O3 141.89(14) 2_656 .
O9 Tb2 O14 77.88(14) . .
O7 Tb2 O14 74.13(15) . .
O17 Tb2 O14 118.75(13) . .
O11 Tb2 O14 141.44(13) . .
O17 Tb2 O14 145.32(13) 2_656 .
O3 Tb2 O14 72.77(15) . .
O9 Tb2 O13 130.72(14) . .
O7 Tb2 O13 79.12(13) . .
O17 Tb2 O13 70.75(12) . .
O11 Tb2 O13 140.13(13) . .
O17 Tb2 O13 116.49(12) 2_656 .
O3 Tb2 O13 83.26(13) . .
O14 Tb2 O13 52.84(13) . .
O9 Tb2 C41 103.59(17) . .
O7 Tb2 C41 75.91(16) . .
O17 Tb2 C41 95.11(15) . .
O11 Tb2 C41 148.97(15) . .
O17 Tb2 C41 136.26(15) 2_656 .
O3 Tb2 C41 75.59(16) . .
O14 Tb2 C41 25.73(15) . .
O13 Tb2 C41 27.14(15) . .
O9 Tb2 Tb2 134.30(11) . 2_656
O7 Tb2 Tb2 96.10(11) . 2_656
O17 Tb2 Tb2 39.31(8) . 2_656
O11 Tb2 Tb2 66.32(9) . 2_656
O17 Tb2 Tb2 38.17(8) 2_656 2_656
O3 Tb2 Tb2 113.30(11) . 2_656
O14 Tb2 Tb2 146.94(9) . 2_656
O13 Tb2 Tb2 94.63(9) . 2_656
C41 Tb2 Tb2 121.68(13) . 2_656
O9 Tb2 Tb1 147.63(10) . .
O7 Tb2 Tb1 110.38(10) . .
O17 Tb2 Tb1 36.48(8) . .
O11 Tb2 Tb1 102.78(9) . .
O17 Tb2 Tb1 107.16(8) 2_656 .
O3 Tb2 Tb1 67.80(10) . .
O14 Tb2 Tb1 82.31(10) . .
O13 Tb2 Tb1 37.51(9) . .
C41 Tb2 Tb1 58.98(12) . .
Tb2 Tb2 Tb1 71.485(9) 2_656 .
O8 Tb3 O10 86.81(14) . .
O8 Tb3 O18 150.98(13) . .
O10 Tb3 O18 119.48(13) . .
O8 Tb3 O6 82.96(14) . .
O10 Tb3 O6 146.61(15) . .
O18 Tb3 O6 80.49(13) . .
O8 Tb3 O1 78.79(14) . .
O10 Tb3 O1 136.28(14) . .
O18 Tb3 O1 73.56(12) . .
O6 Tb3 O1 72.37(14) . .
O8 Tb3 O18 105.78(13) . 2_666
O10 Tb3 O18 69.36(13) . 2_666
O18 Tb3 O18 75.67(13) . 2_666
O6 Tb3 O18 144.03(13) . 2_666
O1 Tb3 O18 75.26(13) . 2_666
O8 Tb3 O15 80.36(14) . .
O10 Tb3 O15 71.69(15) . .
O18 Tb3 O15 117.69(13) . .
O6 Tb3 O15 75.29(15) . .
O1 Tb3 O15 143.23(14) . .
O18 Tb3 O15 140.04(13) 2_666 .
O8 Tb3 O16 133.60(14) . .
O10 Tb3 O16 78.74(13) . .
O18 Tb3 O16 68.56(12) . .
O6 Tb3 O16 85.58(13) . .
O1 Tb3 O16 138.72(12) . .
O18 Tb3 O16 109.61(12) 2_666 .
O15 Tb3 O16 53.24(12) . .
O8 Tb3 C43 106.44(16) . .
O10 Tb3 C43 72.72(16) . .
O18 Tb3 C43 93.92(14) . .
O6 Tb3 C43 79.88(16) . .
O1 Tb3 C43 150.97(15) . .
O18 Tb3 C43 127.85(15) 2_666 .
O15 Tb3 C43 26.10(14) . .
O16 Tb3 C43 27.16(14) . .
O8 Tb3 Tb3 136.27(11) . 2_666
O10 Tb3 Tb3 94.81(10) . 2_666
O18 Tb3 Tb3 38.21(9) . 2_666
O6 Tb3 Tb3 114.39(10) . 2_666
O1 Tb3 Tb3 70.12(9) . 2_666
O18 Tb3 Tb3 37.46(8) 2_666 2_666
O15 Tb3 Tb3 141.36(9) . 2_666
O16 Tb3 Tb3 89.13(8) . 2_666
C43 Tb3 Tb3 115.76(12) . 2_666
O8 Tb3 Tb1 148.86(11) . 1_565
O10 Tb3 Tb1 111.57(10) . 1_565
O18 Tb3 Tb1 35.73(9) . 1_565
O6 Tb3 Tb1 67.81(10) . 1_565
O1 Tb3 Tb1 101.22(9) . 1_565
O18 Tb3 Tb1 104.24(8) 2_666 1_565
O15 Tb3 Tb1 82.00(9) . 1_565
O16 Tb3 Tb1 37.50(8) . 1_565
C43 Tb3 Tb1 59.36(11) . 1_565
Tb3 Tb3 Tb1 69.355(9) 2_666 1_565
C1 N1 Cu2 166.8(6) . 2_556
C2 N2 Cu3 167.4(6) . 1_565
C4 N4 Cu5 176.4(9) . .
C5 N5 C9 116.5(5) . .
C5 N5 Cu1 128.9(4) . 1_554
C9 N5 Cu1 114.5(4) . 1_554
C11 N6 C15 117.6(5) . .
C11 N6 Cu1 124.6(4) . .
C15 N6 Cu1 117.8(4) . .
C17 N7 C21 116.7(5) . .
C17 N7 Cu2 123.4(5) . .
C21 N7 Cu2 119.9(4) . .
C23 N8 C27 116.5(5) . .
C23 N8 Cu3 122.3(4) . .
C27 N8 Cu3 120.8(4) . .
C29 N9 C33 116.2(6) . .
C29 N9 Cu4 124.4(5) . .
C33 N9 Cu4 119.1(5) . .
C35 N10 C39 117.4(6) . .
C35 N10 Cu4 116.3(4) . 2_667
C39 N10 Cu4 126.0(5) . 2_667
C10 O1 Tb3 118.2(3) . .
C10 O2 Tb1 138.3(4) . 2_656
C16 O3 Tb2 132.3(4) . .
C16 O4 Tb1 129.2(4) . .
C22 O5 Tb1 128.2(4) . 1_565
C22 O6 Tb3 132.8(4) . .
C28 O7 Tb2 157.5(4) . .
C28 O8 Tb3 157.7(4) . .
C34 O9 Tb2 153.4(4) . .
C34 O10 Tb3 159.5(4) . .
C40 O11 Tb2 124.2(4) . .
C40 O12 Tb1 132.7(4) . 2_656
C41 O13 Tb1 130.6(3) . .
C41 O13 Tb2 93.2(3) . .
Tb1 O13 Tb2 104.05(14) . .
C41 O14 Tb2 95.3(4) . .
C43 O15 Tb3 94.2(3) . .
C43 O16 Tb1 132.2(4) . 1_565
C43 O16 Tb3 92.7(3) . .
Tb1 O16 Tb3 104.38(13) 1_565 .
Tb2 O17 Tb1 107.56(14) . .
Tb2 O17 Tb2 102.52(12) . 2_656
Tb1 O17 Tb2 133.41(15) . 2_656
Tb2 O17 H17A 96.8 . .
Tb1 O17 H17A 100.1 . .
Tb2 O17 H17A 110.9 2_656 .
Tb1 O18 Tb3 108.27(14) 1_565 .
Tb1 O18 Tb3 130.48(14) 1_565 2_666
Tb3 O18 Tb3 104.33(13) . 2_666
Tb1 O18 H18A 100.6 1_565 .
Tb3 O18 H18A 106.2 . .
Tb3 O18 H18A 104.9 2_666 .
H19A O19W H19B 107.7 . .

loop_
_geom_bond_atom_site_label_1
_geom_bond_atom_site_label_2
_geom_bond_distance
_geom_bond_site_symmetry_2
C1 N1 1.163(8) .
C1 Cu1 1.941(6) .
C2 N2 1.144(8) .
C2 Cu2 1.878(7) .
C3 N3 1.185(12) 2
C3 C3 1.185(12) 2
C3 Cu3 1.884(6) .
C4 N4 1.051(12) .
C4 Cu4 2.151(8) .
C5 N5 1.331(8) .
C5 C6 1.380(8) .
C5 H5 0.9300 .
C6 C7 1.394(8) .
C6 H6 0.9300 .
C7 C8 1.367(8) .
C7 C10 1.509(7) .
C8 C9 1.375(8) .
C8 H8 0.9300 .
C9 N5 1.347(8) .
C9 H9 0.9300 .
C10 O1 1.244(6) .
C10 O2 1.250(7) .
C11 N6 1.331(8) .
C11 C12 1.378(8) .
C11 H11 0.9300 .
C12 C13 1.372(8) .
C12 H12 0.9300 .
C13 C14 1.363(8) .
C13 C16 1.506(7) .
C14 C15 1.388(8) .
C14 H14 0.9300 .
C15 N6 1.334(8) .
C15 H15 0.9300 .
C16 O3 1.246(7) .
C16 O4 1.257(7) .
C17 N7 1.329(8) .
C17 C18 1.383(8) .
C17 H17 0.9300 .
C18 C19 1.361(9) .
C18 H18 0.9300 .
C19 C20 1.366(8) .
C19 C22 1.509(7) .
C20 C21 1.383(8) .
C20 H20 0.9300 .
C21 N7 1.342(9) .
C21 H21 0.9300 .
C22 O6 1.244(7) .
C22 O5 1.256(7) .
C23 N8 1.329(9) .
C23 C24 1.380(8) .
C23 H23 0.9300 .
C24 C25 1.382(8) .
C24 H24 0.9300 .
C25 C26 1.375(8) .
C25 C28 1.508(7) .
C26 C27 1.378(8) .
C26 H26 0.9300 .
C27 N8 1.330(8) .
C27 H27 0.9300 .
C28 O7 1.237(7) .
C28 O8 1.256(7) .
C29 N9 1.322(9) .
C29 C30 1.375(9) .
C29 H29 0.9300 .
C30 C31 1.367(8) .
C30 H30 0.9300 .
C31 C32 1.379(8) .
C31 C34 1.519(7) .
C32 C33 1.379(9) .
C32 H32 0.9300 .
C33 N9 1.339(9) .
C33 H33 0.9300 .
C34 O9 1.229(6) .
C34 O10 1.242(6) .
C35 N10 1.314(8) .
C35 C36 1.372(8) .
C35 H35 0.9300 .
C36 C37 1.380(8) .
C36 H36 0.9300 .
C37 C38 1.363(8) .
C37 C40 1.517(7) .
C38 C39 1.391(9) .
C38 H38 0.9300 .
C39 N10 1.337(9) .
C39 H39 0.9300 .
C40 O12 1.244(6) .
C40 O11 1.254(6) .
C41 O14 1.239(7) .
C41 O13 1.298(7) .
C41 C42 1.490(8) .
C41 Tb2 2.842(6) .
C42 H42A 0.9600 .
C42 H42B 0.9600 .
C42 H42C 0.9600 .
C43 O15 1.243(7) .
C43 O16 1.287(6) .
C43 C44 1.500(8) .
C43 Tb3 2.818(6) .
C44 H44A 0.9600 .
C44 H44B 0.9600 .
C44 H44C 0.9600 .
Cu1 N5 1.990(5) 1_556
Cu1 N6 2.008(5) .
Cu2 N1 1.891(6) 2_556
Cu2 N7 2.145(5) .
Cu2 Cu4 2.8874(15) 2_566
Cu3 N2 1.904(6) 1_545
Cu3 N8 2.098(5) .
Cu4 N9 1.946(5) .
Cu4 N10 1.957(5) 2_667
Cu4 Cu2 2.8874(15) 2_566
Cu5 N4 1.981(10) 2_677
Cu5 N4 1.981(10) .
Tb1 O5 2.361(4) 1_545
Tb1 O18 2.360(4) 1_545
Tb1 O4 2.378(4) .
Tb1 O17 2.390(3) .
Tb1 O2 2.406(4) 2_656
Tb1 O13 2.406(4) .
Tb1 O16 2.413(3) 1_545
Tb1 O12 2.441(4) 2_656
Tb1 Tb2 3.8330(5) .
Tb1 Tb3 3.8388(5) 1_545
Tb2 O9 2.298(4) .
Tb2 O7 2.308(4) .
Tb2 O17 2.361(4) .
Tb2 O11 2.388(4) .
Tb2 O17 2.420(3) 2_656
Tb2 O3 2.420(4) .
Tb2 O14 2.446(4) .
Tb2 O13 2.456(4) .
Tb2 Tb2 3.7287(6) 2_656
Tb3 O8 2.300(4) .
Tb3 O10 2.328(4) .
Tb3 O18 2.376(3) .
Tb3 O6 2.392(4) .
Tb3 O1 2.400(4) .
Tb3 O18 2.417(4) 2_666
Tb3 O15 2.440(4) .
Tb3 O16 2.446(4) .
Tb3 Tb3 3.7855(6) 2_666
Tb3 Tb1 3.8388(5) 1_565
N1 Cu2 1.891(6) 2_556
N2 Cu3 1.904(6) 1_565
N5 Cu1 1.990(5) 1_554
N10 Cu4 1.957(5) 2_667
O2 Tb1 2.406(4) 2_656
O5 Tb1 2.361(4) 1_565
O12 Tb1 2.441(4) 2_656
O16 Tb1 2.413(3) 1_565
O17 Tb2 2.420(3) 2_656
O17 H17A 0.8203 .
O18 Tb1 2.360(4) 1_565
O18 Tb3 2.417(4) 2_666
O18 H18A 0.8172 .
O19W H19A 0.8500 .
O19W H19B 0.8500 .
